data_2105707
loop_
_publ_author_name
'Wolf, Alexandra K.'
'Glinnemann, J\"urgen'
'Schmidt, Martin U.'
'Tong, Jianwei'
'Dinnebier, Robert E.'
'Simon, Arndt'
'K\"ohler, J\"urgen'

_publ_section_title
;
 SiBr4-- prediction and determination of crystal structures
;
_journal_coeditor_code BK5083
_journal_issue 3
_journal_name_full 'Acta Crystallographica Section B Structural Science'
_journal_page_first 342
_journal_page_last 349
_journal_paper_doi 10.1107/S0108768109012051
_journal_volume 65
_journal_year 2009
_chemical_formula_moiety 'Br4 Si'
_chemical_formula_sum 'Br4 Si'
_chemical_formula_weight 347.69
_chemical_melting_point 245
_chemical_name_common 'Silicon bromide'
_chemical_name_systematic
;
Silicontetrabromide
;
_space_group_IT_number 14
_symmetry_cell_setting monoclinic
_symmetry_Int_Tables_number 14
_symmetry_space_group_name_Hall '-P 2ybc'
_symmetry_space_group_name_H-M 'P 1 21/c 1'
_audit_creation_method TOPAS
_cell_angle_alpha 90
_cell_angle_beta 102.665(2)
_cell_angle_gamma 90
_cell_formula_units_Z 4
_cell_length_a 10.1319(4)
_cell_length_b 6.7002(2)
_cell_length_c 10.2389(3)
_cell_measurement_temperature 147
_cell_volume 678.16(4)
_diffrn_ambient_temperature 293
_diffrn_detector
;
   image plate
;
_diffrn_detector_type 'MAR 345'
_diffrn_radiation_monochromator 'silicon double monochromator'
_diffrn_radiation_polarisn_ratio 100
_diffrn_radiation_probe x-ray
_diffrn_radiation_type synchrotron
_diffrn_radiation_wavelength 0.92103
_diffrn_source_type Synchrotron
_exptl_absorpt_process_details
;   
 ?
;
_exptl_crystal_colour colourless
_exptl_crystal_density_diffrn 3.406
_exptl_crystal_description
;
microcrystalline powder
;
_pd_calc_method 'Rietveld Refinement'
_pd_instr_location
;
'beamline X7B, NSLS,Brookhaven National Laboratory,Brookhaven, USA'
;
_pd_meas_2theta_range_inc 0.02
_pd_meas_2theta_range_max 38.0
_pd_meas_2theta_range_min 0.0
_pd_meas_scan_method step
_pd_proc_2theta_range_inc 0.02
_pd_proc_2theta_range_max 36.0
_pd_proc_2theta_range_min 4.0
_pd_proc_info_excluded_regions
;
 0 to 4 and 36 to 38 degrees unreliable due to beam dump
;
_pd_proc_ls_background_function
;   
'Chebyshev polynomial'
;
_pd_proc_ls_peak_cutoff 0.00100
_pd_proc_ls_profile_function
;
 Fundamental parameters
;
_pd_proc_ls_prof_R_factor 0.01294
_pd_proc_ls_prof_wR_expected 0.01939
_pd_proc_ls_prof_wR_factor 0.02293
_pd_spec_mounting
;
'0.3 mm glass capillary'
;
_pd_spec_mount_mode transmission
_pd_spec_shape cylinder
_refine_ls_number_parameters 49
_refine_ls_R_Fsqd_factor 0.02541
_cod_data_source_file bk5083sup1.cif
_cod_data_source_block beta-SiBr4
_cod_depositor_comments
;
The following automatic conversions were performed:

'_diffrn_radiation_probe' value 'X-ray' changed to 'x-ray' according
to /home/saulius/struct/CIF-dictionaries/cif_core.dic dictionary
named 'cif_core.dic' version 2.4.2 from 2011-04-26.

Automatic conversion script
Id: cif_fix_values 1891 2012-01-12 08:04:46Z andrius 
;
_cod_original_sg_symbol_H-M 'P 21/c'
_cod_database_code 2105707

loop_
_symmetry_equiv_pos_as_xyz
'-x, -y, -z'
'-x, y+1/2, -z+1/2'
'x, -y+1/2, z+1/2'
'x, y, z'

loop_
_atom_site_label
_atom_site_type_symbol
_atom_site_symmetry_multiplicity
_atom_site_fract_x
_atom_site_fract_y
_atom_site_fract_z
_atom_site_occupancy
_atom_site_B_iso_or_equiv
Si1 Si+4 4 0.2458(4) 0.5798(10) 0.6408(3) 1 3.17(14)
Br1 Br-1 4 0.1915873 0.8863839 0.5830286 1 3.17(14)
Br2 Br-1 4 0.2944996 0.4211929 0.4722092 1 3.17(14)
Br3 Br-1 4 0.0764490 0.4339426 0.7003620 1 3.17(14)
Br4 Br-1 4 0.4205041 0.5777609 0.8077202 1 3.17(14)

loop_
_atom_type_symbol
_atom_type_description
_atom_type_scat_dispersion_real
_atom_type_scat_dispersion_imag
_atom_type_scat_source
Si Si 0.0817 0.0704 'International Tables Vol C Tables 4.2.6.8 and 6.1.1.4'
Br Br -0.2901 2.4595 'International Tables Vol C Tables 4.2.6.8 and 6.1.1.4'

loop_
_geom_angle_atom_site_label_1
_geom_angle_atom_site_label_2
_geom_angle_atom_site_label_3
_geom_angle
_geom_angle_publ_flag
Br1 Si1 Br2 109.47 yes
Br1 Si1 Br3 109.47 yes
Br1 Si1 Br4 109.47 yes
Br2 Si1 Br3 109.47 yes
Br2 Si1 Br4 109.47 yes
Br3 Si1 Br4 109.47 yes

loop_
_geom_bond_atom_site_label_1
_geom_bond_atom_site_label_2
_geom_bond_distance
_geom_bond_publ_flag
Si1 Br1 2.175(3) yes
Si1 Br2 2.175(3) yes
Si1 Br3 2.175(3) yes
Si1 Br4 2.175(3) yes
